data_1562965
loop_
_publ_author_name
'Tan, Jing'
'Wu, Bing'
'Chen, Tingting'
'Fan, Chen'
'Zhao, Jiannan'
'Xiong, Chaodong'
'Feng, Chunlan'
'Xiao, Ruoxuan'
'Ding, Chunyong'
'Tang, Wei'
'Zhang, Ao'

_publ_section_title
;
 Synthesis and Pharmacological Evaluation of Tetrahydro-\g-carboline
 Derivatives as Potent Anti-inflammatory Agents Targeting Cyclic GMP--AMP
 Synthase
;
_journal_name_full 'Journal of Medicinal Chemistry'
_journal_paper_doi 10.1021/acs.jmedchem.1c00398
_journal_year 2021
_chemical_formula_moiety 'C20 H16 Cl2 F3 N3 O2, 1/3(C H Cl3)'
_chemical_formula_sum 'C20.33333 H16.33333 Cl3 F3 N3 O2'
_chemical_formula_weight 398.05
_space_group_crystal_system monoclinic
_space_group_IT_number 14
_space_group_name_Hall '-P 2ybc'
_space_group_name_H-M_alt 'P 1 21/c 1'
_atom_sites_solution_hydrogens mixed
_atom_sites_solution_primary dual
_audit_creation_date 2020-05-13
_audit_creation_method
;
Olex2 1.2
(compiled 2018.05.29 svn.r3508 for OlexSys, GUI svn.r5506)
;
_cell_angle_alpha 90
_cell_angle_beta 94.217(2)
_cell_angle_gamma 90
_cell_formula_units_Z 12
_cell_length_a 21.8663(14)
_cell_length_b 13.1340(9)
_cell_length_c 23.2675(16)
_cell_measurement_reflns_used 3930
_cell_measurement_temperature 170
_cell_measurement_theta_max 24.950
_cell_measurement_theta_min 2.468
_cell_volume 6664.1(8)
_computing_cell_refinement 'SAINT V8.40A (?, 2016)'
_computing_data_reduction 'SAINT V8.40A (?, 2016)'
_computing_molecular_graphics 'Olex2 (Dolomanov et al., 2009)'
_computing_publication_material 'Olex2 (Dolomanov et al., 2009)'
_computing_structure_refinement 'ShelXL (Sheldrick, 2015)'
_computing_structure_solution 'ShelXT (Sheldrick, 2015)'
_diffrn_ambient_temperature 170.0
_diffrn_measured_fraction_theta_full 0.980
_diffrn_measured_fraction_theta_max 0.980
_diffrn_measurement_device_type 'D8 VENTURE'
_diffrn_measurement_method '\f and \w scans'
_diffrn_radiation_type MoK\a
_diffrn_radiation_wavelength 0.71073
_diffrn_reflns_av_R_equivalents 0.1161
_diffrn_reflns_av_unetI/netI 0.1168
_diffrn_reflns_Laue_measured_fraction_full 0.980
_diffrn_reflns_Laue_measured_fraction_max 0.980
_diffrn_reflns_limit_h_max 26
_diffrn_reflns_limit_h_min -26
_diffrn_reflns_limit_k_max 15
_diffrn_reflns_limit_k_min -13
_diffrn_reflns_limit_l_max 27
_diffrn_reflns_limit_l_min -27
_diffrn_reflns_number 44527
_diffrn_reflns_point_group_measured_fraction_full 0.980
_diffrn_reflns_point_group_measured_fraction_max 0.980
_diffrn_reflns_theta_full 25.045
_diffrn_reflns_theta_max 25.045
_diffrn_reflns_theta_min 1.927
_diffrn_standards_number 0
_exptl_absorpt_coefficient_mu 0.460
_exptl_absorpt_correction_T_max 0.7452
_exptl_absorpt_correction_T_min 0.6225
_exptl_absorpt_correction_type multi-scan
_exptl_absorpt_process_details
'SADABS-2016/2 (Bruker,2016/2) was used for absorption correction. wR2(int) was 0.1438 before and 0.0664 after correction. The Ratio of minimum to maximum transmission is 0.8353. The \l/2 correction factor is Not present.'
_exptl_crystal_colour colourless
_exptl_crystal_colour_primary colourless
_exptl_crystal_density_diffrn 1.489
_exptl_crystal_description needle
_exptl_crystal_F_000 3040
_exptl_crystal_size_max 0.12
_exptl_crystal_size_mid 0.05
_exptl_crystal_size_min 0.02
_platon_squeeze_details
;
TITL mo_22020196_0m_a.res in P2(1)/c
CELL   21.8663   13.1340   23.2675     90.00     94.22     90.00
SPGR P21/c
# Solvent Accessible Volume =       434
# Electrons Found in S.A.V. =       126
# Note: Atoms in Void as Cxxx and Qxxx all others
C101 0.998 0.857 0.024 !       8.51 eA-3
C102 0.916 0.520 0.456 !       8.06 eA-3
C103 0.029 0.438 0.484 !       4.03 eA-3
C104 0.037 0.493 0.500 !       2.62 eA-3
C105 0.907 0.490 0.503 !       2.37 eA-3
C106 0.962 0.485 0.452 !       1.80 eA-3
Q107 0.977 0.362 0.509 !       1.20 eA-3
Q108 0.961 0.568 0.459 !       1.20 eA-3
Q109 0.958 0.689 0.545 !       1.17 eA-3
Q110 0.008 0.583 0.474 !       1.13 eA-3
Q111 0.846 0.635 0.539 !       1.07 eA-3
Q112 0.471 0.891 0.751 !       1.00 eA-3
Q113 0.875 0.588 0.420 !       0.99 eA-3
C114 0.961 0.034 0.915 !       0.98 eA-3
Q115 0.983 0.192 0.126 !       0.93 eA-3
Q116 0.172 0.936 0.002 !       0.93 eA-3
Q117 0.415 0.460 0.245 !       0.85 eA-3
Q118 0.882 0.314 0.403 !       0.85 eA-3
Q119 0.701 0.711 0.671 !       0.83 eA-3
Q120 0.030 0.857 0.069 !       0.83 eA-3
Q121 0.197 0.354 0.405 !       0.82 eA-3
Q122 0.302 0.223 0.276 !       0.82 eA-3
C123 0.946 0.127 0.978 !       0.81 eA-3
Q124 0.681 0.761 0.677 !       0.79 eA-3
Q125 0.268 0.215 0.799 !       0.77 eA-3
Q126 0.329 0.615 0.840 !       0.76 eA-3
Q127 0.436 0.545 0.062 !       0.76 eA-3
Q128 0.787 0.315 0.225 !       0.76 eA-3
Q129 0.716 0.920 0.906 !       0.76 eA-3
Q130 0.468 0.283 0.007 !       0.74 eA-3
Q131 0.928 0.738 0.516 !       0.74 eA-3
Q132 0.116 0.996 0.969 !       0.74 eA-3
Q133 0.865 0.784 0.885 !       0.73 eA-3
Q134 0.606 0.781 0.279 !       0.73 eA-3
Q135 0.134 0.591 0.520 !       0.73 eA-3
Q136 0.134 0.724 0.109 !       0.71 eA-3
Q137 0.806 0.293 0.113 !       0.71 eA-3
Q138 0.318 0.151 0.296 !       0.70 eA-3
Q139 0.502 0.751 0.272 !       0.70 eA-3
Q140 0.795 1.006 0.328 !       0.70 eA-3
Q141 0.999 0.276 0.018 !       0.70 eA-3
Q142 0.790 0.317 0.293 !       0.70 eA-3
Q143 0.031 0.435 0.049 !       0.70 eA-3
Q144 0.639 0.685 0.182 !       0.70 eA-3
Q145 0.461 0.264 0.249 !       0.69 eA-3
Q146 0.267 0.575 0.635 !       0.69 eA-3
Q147 0.447 0.301 0.071 !       0.69 eA-3
Q148 0.251 0.644 0.297 !       0.69 eA-3
Q149 0.977 0.020 0.765 !       0.69 eA-3
Q150 0.849 0.764 0.623 !       0.69 eA-3
Q151 0.104 0.461 0.593 !       0.69 eA-3
Q152 0.328 0.169 0.246 !       0.68 eA-3
Q153 0.384 0.903 0.154 !       0.68 eA-3
Q154 0.372 0.221 0.827 !       0.68 eA-3
Q155 0.885 0.991 0.073 !       0.68 eA-3
Q156 0.039 0.986 0.137 !       0.68 eA-3
Q157 0.814 0.643 0.499 !       0.68 eA-3
Q158 0.608 0.162 0.396 !       0.68 eA-3
Q159 0.376 0.448 0.457 !       0.68 eA-3
Q160 0.338 0.158 0.339 !       0.67 eA-3
Q161 0.709 0.703 0.616 !       0.67 eA-3
Q162 0.085 0.252 0.538 !       0.67 eA-3
Q163 0.586 0.376 0.957 !       0.67 eA-3
Q164 0.313 0.966 0.059 !       0.67 eA-3
Q165 0.078 0.094 0.531 !       0.66 eA-3
Q166 0.962 0.653 0.382 !       0.66 eA-3
Q167 0.070 0.130 0.933 !       0.66 eA-3
Q168 0.125 0.739 0.254 !       0.66 eA-3
Q169 0.422 0.424 0.785 !       0.66 eA-3
Q170 0.442 0.055 0.204 !       0.66 eA-3
Q171 0.726 0.348 0.396 !       0.65 eA-3
Q172 0.681 0.406 0.524 !       0.65 eA-3
Q173 0.431 0.407 0.909 !       0.65 eA-3
Q174 0.118 0.203 0.020 !       0.65 eA-3
Q175 0.138 0.144 0.029 !       0.65 eA-3
Q176 0.492 0.187 0.169 !       0.65 eA-3
Q177 0.070 0.480 0.397 !       0.65 eA-3
Q178 0.265 0.043 0.871 !       0.65 eA-3
Q179 0.029 0.701 0.816 !       0.65 eA-3
Q180 0.179 0.562 0.683 !       0.65 eA-3
Q181 0.389 0.081 0.274 !       0.65 eA-3
Q182 0.025 0.157 0.353 !       0.64 eA-3
Q183 0.361 0.434 0.847 !       0.64 eA-3
Q184 0.477 0.323 0.171 !       0.64 eA-3
Q185 0.876 0.056 0.937 !       0.64 eA-3
Q186 0.991 0.520 0.388 !       0.64 eA-3
Q187 0.306 0.298 0.279 !       0.64 eA-3
Q188 0.367 0.761 0.596 !       0.64 eA-3
Q189 0.312 0.614 0.149 !       0.64 eA-3
Q190 0.041 0.885 0.944 !       0.63 eA-3
Q191 0.369 0.795 0.756 !       0.63 eA-3
Q192 0.734 0.138 0.164 !       0.63 eA-3
Q193 0.095 0.883 0.100 !       0.63 eA-3
Q194 0.882 0.875 0.004 !       0.63 eA-3
Q195 0.261 0.173 0.086 !       0.63 eA-3
Q196 0.180 0.433 0.220 !       0.62 eA-3
Q197 0.720 0.323 0.411 !       0.62 eA-3
Q198 0.531 0.396 0.277 !       0.62 eA-3
Q199 0.060 0.906 0.063 !       0.62 eA-3
;
_refine_diff_density_max 0.573
_refine_diff_density_min -0.562
_refine_diff_density_rms 0.080
_refine_ls_extinction_method none
_refine_ls_goodness_of_fit_ref 1.016
_refine_ls_hydrogen_treatment mixed
_refine_ls_matrix_type full
_refine_ls_number_parameters 851
_refine_ls_number_reflns 11571
_refine_ls_number_restraints 1
_refine_ls_restrained_S_all 1.016
_refine_ls_R_factor_all 0.1822
_refine_ls_R_factor_gt 0.0762
_refine_ls_shift/su_max 0.000
_refine_ls_shift/su_mean 0.000
_refine_ls_structure_factor_coef Fsqd
_refine_ls_weighting_details 'w=1/[\s^2^(Fo^2^)+(0.0885P)^2^+5.7287P] where P=(Fo^2^+2Fc^2^)/3'
_refine_ls_weighting_scheme calc
_refine_ls_wR_factor_gt 0.1687
_refine_ls_wR_factor_ref 0.2289
_reflns_Friedel_coverage 0.000
_reflns_number_gt 5296
_reflns_number_total 11571
_reflns_threshold_expression 'I > 2\s(I)'
_cod_data_source_file jm1c00398_si_003.cif
_cod_data_source_block mo_22020196_0m_sq
_cod_depositor_comments
;

2022-05-15
Z value and formula fixed to values more according to usual
chemical conventions.                 miguel
;
_cod_original_formula_sum 'C61 H49 Cl9 F9 N9 O6'
_cod_original_formula_weight 1494.14
_cod_original_formula_moiety '3(C20 H16 Cl2 F3 N3 O2), C H Cl3'
_cod_original_formula_units_Z 4
_cod_database_code 1562965
_shelx_shelxl_version_number 2018/3
_shelx_space_group_comment
;
The symmetry employed for this shelxl refinement is uniquely defined
by the following loop, which should always be used as a source of
symmetry information in preference to the above space-group names.
They are only intended as comments.
;
_shelx_estimated_absorpt_t_max 0.991
_shelx_estimated_absorpt_t_min 0.947
_olex2_refinement_description
;
1. Fixed Uiso
 At 1.2 times of:
  All C(H) groups, All C(H,H) groups, All N(H) groups
 At 1.5 times of:
  All O(H) groups
2. Restrained distances
 O4-H4
 0.84 with sigma of 0.02
3.a Ternary CH refined with riding coordinates:
 C02O(H02O)
3.b Secondary CH2 refined with riding coordinates:
 C36(H36A,H36B), C18(H18A,H18B), C49(H49A,H49B), C50(H50A,H50B), C38(H38A,
 H38B), C17(H17A,H17B), C53(H53A,H53B), C51(H51A,H51B), C16(H16A,H16B),
 C37(H37A,H37B), C40(H40A,H40B), C20(H20A,H20B)
3.c Aromatic/amide H refined with riding coordinates:
 N5(H5), N1(H1), N7(H7), C6(H6), C44(H44), C7(H7A), C24(H24), C56(H56),
 C26(H26), C55(H55), C9(H9), C30(H30), C60(H60), C59(H59), C4(H4A), C43(H43),
 C31(H31), C3(H3), C27(H27), C10(H10), C23(H23)
3.d Tetrahedral OH refined with riding coordinates:
 O2(H2), O5(H5A)
;
_platon_squeeze_void_probe_radius 1.20
_olex2_submission_special_instructions 'No special instructions were received'

loop_
_space_group_symop_operation_xyz
'x, y, z'
'-x, y+1/2, -z+1/2'
'-x, -y, -z'
'x, -y-1/2, z-1/2'

loop_
_atom_site_label
_atom_site_type_symbol
_atom_site_fract_x
_atom_site_fract_y
_atom_site_fract_z
_atom_site_U_iso_or_equiv
_atom_site_adp_type
_atom_site_occupancy
_atom_site_site_symmetry_order
_atom_site_calc_flag
_atom_site_refinement_flags_posn
_atom_site_refinement_flags_adp
_atom_site_refinement_flags_occupancy
_atom_site_disorder_assembly
_atom_site_disorder_group
Cl4 Cl 0.79964(7) 0.10779(13) 0.28879(7) 0.0444(5) Uani 1 1 d . . . . .
Cl5 Cl 0.52803(7) 0.62070(13) 0.53920(7) 0.0449(5) Uani 1 1 d . . . . .
Cl3 Cl 0.73469(8) -0.03836(14) 0.19579(7) 0.0500(5) Uani 1 1 d . . . . .
Cl2 Cl 0.86494(7) -0.12923(14) 0.37701(7) 0.0492(5) Uani 1 1 d . . . . .
Cl6 Cl 0.58559(8) 0.46330(14) 0.63138(7) 0.0493(5) Uani 1 1 d . . . . .
Cl1 Cl 0.91967(8) 0.03173(15) 0.46826(7) 0.0550(5) Uani 1 1 d . . . . .
Cl7 Cl 0.69663(13) 0.1851(2) 0.66436(10) 0.0989(9) Uani 1 1 d . . . . .
Cl8 Cl 0.75524(14) -0.0087(2) 0.64973(11) 0.1063(9) Uani 1 1 d . . . . .
Cl9 Cl 0.63541(14) 0.0022(3) 0.69378(11) 0.1267(12) Uani 1 1 d . . . . .
O6 O 0.84971(18) 0.5916(3) 0.34419(17) 0.0372(11) Uani 1 1 d . . . . .
O1 O 1.19453(17) -0.1140(3) 0.19278(17) 0.0352(10) Uani 1 1 d . . . . .
O3 O 0.47991(17) 0.1059(3) 0.48708(17) 0.0356(10) Uani 1 1 d . . . . .
O2 O 1.20941(16) -0.1911(3) 0.08894(16) 0.0377(11) Uani 1 1 d . . . . .
H2 H 1.224048 -0.247728 0.080323 0.057 Uiso 1 1 calc R . . . .
O4 O 0.47020(19) 0.1866(4) 0.59156(19) 0.0390(11) Uani 1 1 d D . . . .
O5 O 0.86590(17) 0.6850(3) 0.24404(17) 0.0425(11) Uani 1 1 d . . . . .
H5A H 0.875047 0.622875 0.243689 0.064 Uiso 1 1 calc R . . . .
F5 F 0.44991(17) 0.2225(4) 0.2767(2) 0.0806(15) Uani 1 1 d . . . . .
N5 N 0.6346(2) -0.0554(4) 0.46688(19) 0.0290(12) Uani 1 1 d . . . . .
H5 H 0.597373 -0.068582 0.476733 0.035 Uiso 1 1 calc R . . . .
N4 N 0.7291(2) 0.1182(4) 0.40167(19) 0.0290(12) Uani 1 1 d . . . . .
N1 N 1.0381(2) 0.0296(4) 0.20539(19) 0.0320(12) Uani 1 1 d . . . . .
H1 H 1.075562 0.042302 0.195835 0.038 Uiso 1 1 calc R . . . .
N7 N 0.6938(2) 0.4541(4) 0.36395(19) 0.0290(12) Uani 1 1 d . . . . .
H7 H 0.729579 0.444766 0.349828 0.035 Uiso 1 1 calc R . . . .
N8 N 0.75397(19) 0.6510(4) 0.3527(2) 0.0307(12) Uani 1 1 d . . . . .
N9 N 0.6028(2) 0.6318(4) 0.4296(2) 0.0311(12) Uani 1 1 d . . . . .
N3 N 0.9426(2) -0.1441(4) 0.26958(19) 0.0318(12) Uani 1 1 d . . . . .
N6 N 0.5806(2) 0.1450(4) 0.4834(2) 0.0336(13) Uani 1 1 d . . . . .
N2 N 1.0974(2) -0.1681(4) 0.1969(2) 0.0299(12) Uani 1 1 d . . . . .
F1 F 0.79884(18) 0.2288(4) 0.0858(2) 0.0990(19) Uani 1 1 d . . . . .
F7 F 0.87576(19) -0.2771(4) 0.5674(2) 0.104(2) Uani 1 1 d . . . . .
F3 F 0.8557(2) 0.3582(4) 0.0908(3) 0.1053(19) Uani 1 1 d . . . . .
F2 F 0.8634(2) 0.2547(5) 0.02476(18) 0.0988(19) Uani 1 1 d . . . . .
C54 C 0.6470(2) 0.3900(4) 0.3450(2) 0.0248(13) Uani 1 1 d . . . . .
C47 C 0.6392(2) 0.6125(4) 0.3892(2) 0.0262(14) Uani 1 1 d . . . . .
C46 C 0.6213(2) 0.5641(4) 0.4762(2) 0.0275(14) Uani 1 1 d . . . . .
C34 C 0.7072(2) 0.0558(4) 0.3548(2) 0.0256(13) Uani 1 1 d . . . . .
C29 C 0.6542(2) 0.0013(4) 0.3661(2) 0.0273(14) Uani 1 1 d . . . . .
F9 F 0.8186(2) -0.3019(5) 0.6329(2) 0.117(2) Uani 1 1 d . . . . .
F4 F 0.5095(2) 0.1756(5) 0.2156(2) 0.126(3) Uani 1 1 d . . . . .
C19 C 1.1503(3) -0.1589(4) 0.1708(3) 0.0308(15) Uani 1 1 d . . . . .
C39 C 0.5261(3) 0.1457(5) 0.5092(2) 0.0303(14) Uani 1 1 d . . . . .
C8 C 1.0130(2) -0.0201(4) 0.3060(2) 0.0281(14) Uani 1 1 d . . . . .
C45 C 0.6734(2) 0.5076(4) 0.4651(2) 0.0289(14) Uani 1 1 d . . . . .
C5 C 0.9919(2) 0.0882(5) 0.1794(2) 0.0278(14) Uani 1 1 d . . . . .
C6 C 0.9295(2) 0.0756(5) 0.1881(2) 0.0312(15) Uani 1 1 d . . . . .
H6 H 0.917505 0.028110 0.216032 0.037 Uiso 1 1 calc R . . . .
C14 C 0.9805(2) -0.1264(4) 0.2304(2) 0.0284(14) Uani 1 1 d . . . . .
C28 C 0.6410(2) 0.0282(4) 0.4271(2) 0.0256(13) Uani 1 1 d . . . . .
C44 C 0.7005(3) 0.4434(4) 0.5060(2) 0.0291(14) Uani 1 1 d . . . . .
H44 H 0.736587 0.406668 0.498796 0.035 Uiso 1 1 calc R . . . .
C52 C 0.8063(3) 0.6424(5) 0.3244(2) 0.0297(14) Uani 1 1 d . . . . .
C36 C 0.5828(2) 0.0953(4) 0.4272(2) 0.0287(14) Uani 1 1 d . . . . .
H36A H 0.583458 0.147510 0.396580 0.034 Uiso 1 1 calc R . . . .
H36B H 0.545852 0.052654 0.419338 0.034 Uiso 1 1 calc R . . . .
C48 C 0.6893(2) 0.5357(4) 0.4051(2) 0.0275(14) Uani 1 1 d . . . . .
C35 C 0.6934(2) 0.0996(5) 0.4425(2) 0.0293(14) Uani 1 1 d . . . . .
C7 C 0.8853(3) 0.1314(5) 0.1566(2) 0.0316(15) Uani 1 1 d . . . . .
H7A H 0.843146 0.120976 0.162034 0.038 Uiso 1 1 calc R . . . .
C13 C 0.9603(3) -0.0765(5) 0.3157(2) 0.0303(14) Uani 1 1 d . . . . .
C24 C 0.7422(2) -0.1091(5) 0.4776(2) 0.0316(15) Uani 1 1 d . . . . .
H24 H 0.753180 -0.062535 0.448892 0.038 Uiso 1 1 calc R . . . .
C18 C 0.9842(2) -0.1829(5) 0.1760(2) 0.0320(15) Uani 1 1 d . . . . .
H18A H 0.980313 -0.135549 0.142801 0.038 Uiso 1 1 calc R . . . .
H18B H 0.950790 -0.233731 0.171320 0.038 Uiso 1 1 calc R . . . .
C56 C 0.6161(3) 0.2426(5) 0.2880(2) 0.0355(16) Uani 1 1 d . . . . .
H56 H 0.627231 0.186285 0.265364 0.043 Uiso 1 1 calc R . . . .
C49 C 0.7490(2) 0.5991(5) 0.4073(2) 0.0322(15) Uani 1 1 d . . . . .
H49A H 0.748739 0.649794 0.438763 0.039 Uiso 1 1 calc R . . . .
H49B H 0.784782 0.553853 0.415261 0.039 Uiso 1 1 calc R . . . .
C50 C 0.6415(2) 0.6691(5) 0.3350(2) 0.0310(15) Uani 1 1 d . . . . .
H50A H 0.608368 0.720607 0.331542 0.037 Uiso 1 1 calc R . . . .
H50B H 0.636025 0.622097 0.301767 0.037 Uiso 1 1 calc R . . . .
C2 C 0.9026(3) 0.2024(5) 0.1171(2) 0.0336(15) Uani 1 1 d . . . . .
C26 C 0.6662(3) -0.1898(5) 0.5311(2) 0.0333(15) Uani 1 1 d . . . . .
H26 H 0.624698 -0.197955 0.539661 0.040 Uiso 1 1 calc R . . . .
C33 C 0.7327(2) 0.0451(5) 0.3016(2) 0.0311(15) Uani 1 1 d . . . . .
C38 C 0.6331(3) 0.2102(5) 0.4999(3) 0.0384(16) Uani 1 1 d . . . . .
H38A H 0.629213 0.236462 0.539336 0.046 Uiso 1 1 calc R . . . .
H38B H 0.633002 0.269161 0.473415 0.046 Uiso 1 1 calc R . . . .
C15 C 1.0313(2) -0.0511(5) 0.2469(2) 0.0287(14) Uani 1 1 d . . . . .
C55 C 0.6607(3) 0.3054(4) 0.3121(2) 0.0303(14) Uani 1 1 d . . . . .
H55 H 0.702341 0.290934 0.306273 0.036 Uiso 1 1 calc R . . . .
C9 C 1.0390(3) 0.0463(5) 0.3463(2) 0.0321(15) Uani 1 1 d . . . . .
H9 H 1.075566 0.082037 0.339628 0.039 Uiso 1 1 calc R . . . .
C25 C 0.6812(3) -0.1164(5) 0.4909(2) 0.0296(14) Uani 1 1 d . . . . .
C57 C 0.5544(3) 0.2599(5) 0.2961(2) 0.0338(15) Uani 1 1 d . . . . .
C17 C 1.0469(2) -0.2363(5) 0.1789(3) 0.0342(15) Uani 1 1 d . . . . .
H17A H 1.046523 -0.293934 0.206248 0.041 Uiso 1 1 calc R . . . .
H17B H 1.053887 -0.264427 0.140396 0.041 Uiso 1 1 calc R . . . .
C30 C 0.6239(3) -0.0582(5) 0.3244(2) 0.0317(15) Uani 1 1 d . . . . .
H30 H 0.586932 -0.092080 0.331940 0.038 Uiso 1 1 calc R . . . .
C60 C 0.5851(3) 0.4050(5) 0.3552(3) 0.0360(16) Uani 1 1 d . . . . .
H60 H 0.573986 0.459655 0.379115 0.043 Uiso 1 1 calc R . . . .
C42 C 0.6203(3) 0.4858(5) 0.5679(2) 0.0333(15) Uani 1 1 d . . . . .
C59 C 0.5404(3) 0.3409(5) 0.3308(2) 0.0362(16) Uani 1 1 d . . . . .
H59 H 0.498831 0.352694 0.338113 0.043 Uiso 1 1 calc R . . . .
C4 C 1.0081(3) 0.1639(5) 0.1412(2) 0.0332(15) Uani 1 1 d . . . . .
H4A H 1.050184 0.177271 0.136492 0.040 Uiso 1 1 calc R . . . .
C41 C 0.5933(2) 0.5535(5) 0.5273(2) 0.0318(15) Uani 1 1 d . . . . .
C43 C 0.6740(3) 0.4335(5) 0.5585(2) 0.0327(15) Uani 1 1 d . . . . .
H43 H 0.692651 0.390912 0.587853 0.039 Uiso 1 1 calc R . . . .
C32 C 0.7031(3) -0.0182(5) 0.2609(2) 0.0321(15) Uani 1 1 d . . . . .
C53 C 0.8083(3) 0.6972(5) 0.2672(2) 0.0361(16) Uani 1 1 d . . . . .
H53A H 0.775646 0.670095 0.239616 0.043 Uiso 1 1 calc R . . . .
H53B H 0.800241 0.770631 0.272736 0.043 Uiso 1 1 calc R . . . .
C51 C 0.7045(2) 0.7214(5) 0.3358(2) 0.0337(15) Uani 1 1 d . . . . .
H51A H 0.710541 0.748847 0.296998 0.040 Uiso 1 1 calc R . . . .
H51B H 0.705633 0.779285 0.363154 0.040 Uiso 1 1 calc R . . . .
C22 C 0.7720(3) -0.2384(5) 0.5463(2) 0.0332(15) Uani 1 1 d . . . . .
C31 C 0.6484(3) -0.0679(5) 0.2710(2) 0.0330(15) Uani 1 1 d . . . . .
H31 H 0.627980 -0.108214 0.241592 0.040 Uiso 1 1 calc R . . . .
C3 C 0.9637(3) 0.2188(5) 0.1105(3) 0.0371(16) Uani 1 1 d . . . . .
H3 H 0.975404 0.269224 0.084137 0.044 Uiso 1 1 calc R . . . .
C11 C 0.9564(3) 0.0072(5) 0.4058(2) 0.0379(16) Uani 1 1 d . . . . .
C16 C 1.0905(2) -0.1157(4) 0.2513(2) 0.0290(14) Uani 1 1 d . . . . .
H16A H 1.126363 -0.071209 0.260563 0.035 Uiso 1 1 calc R . . . .
H16B H 1.088534 -0.166310 0.282666 0.035 Uiso 1 1 calc R . . . .
C37 C 0.6942(2) 0.1531(5) 0.4982(2) 0.0331(15) Uani 1 1 d . . . . .
H37A H 0.728873 0.201727 0.501997 0.040 Uiso 1 1 calc R . . . .
H37B H 0.699025 0.103717 0.530359 0.040 Uiso 1 1 calc R . . . .
C27 C 0.7107(3) -0.2503(5) 0.5583(3) 0.0368(16) Uani 1 1 d . . . . .
H27 H 0.699804 -0.300250 0.585303 0.044 Uiso 1 1 calc R . . . .
C40 C 0.5280(3) 0.1957(5) 0.5690(2) 0.0361(16) Uani 1 1 d . . . . .
H40A H 0.559632 0.162255 0.595132 0.043 Uiso 1 1 calc R . . . .
H40B H 0.538960 0.268555 0.565836 0.043 Uiso 1 1 calc R . . . .
C12 C 0.9305(3) -0.0617(5) 0.3658(3) 0.0344(15) Uani 1 1 d . . . . .
C20 C 1.1516(2) -0.2056(5) 0.1104(2) 0.0338(15) Uani 1 1 d . . . . .
H20A H 1.142555 -0.279288 0.112161 0.041 Uiso 1 1 calc R . . . .
H20B H 1.119653 -0.173220 0.084101 0.041 Uiso 1 1 calc R . . . .
C10 C 1.0102(3) 0.0599(5) 0.3972(3) 0.0377(16) Uani 1 1 d . . . . .
H10 H 1.027217 0.105064 0.426014 0.045 Uiso 1 1 calc R . . . .
F6 F 0.5070(3) 0.0996(4) 0.2932(3) 0.142(3) Uani 1 1 d . . . . .
C23 C 0.7866(3) -0.1690(5) 0.5058(2) 0.0371(16) Uani 1 1 d . . . . .
H23 H 0.828147 -0.161965 0.496900 0.044 Uiso 1 1 calc R . . . .
F8 F 0.8141(3) -0.3995(4) 0.5645(3) 0.162(3) Uani 1 1 d . . . . .
C58 C 0.5070(3) 0.1921(6) 0.2703(3) 0.0480(19) Uani 1 1 d . . . . .
C1 C 0.8558(3) 0.2601(6) 0.0816(3) 0.0497(19) Uani 1 1 d . . . . .
C21 C 0.8197(3) -0.3014(7) 0.5763(3) 0.054(2) Uani 1 1 d . . . . .
C02O C 0.7063(4) 0.0614(7) 0.6913(3) 0.073(2) Uani 1 1 d . . . . .
H02O H 0.725710 0.065838 0.731546 0.088 Uiso 1 1 calc R . . . .
H4 H 0.451(2) 0.239(3) 0.583(2) 0.03(2) Uiso 1 1 d D . . . .

loop_
_atom_site_aniso_label
_atom_site_aniso_U_11
_atom_site_aniso_U_22
_atom_site_aniso_U_33
_atom_site_aniso_U_23
_atom_site_aniso_U_13
_atom_site_aniso_U_12
Cl4 0.0399(9) 0.0545(12) 0.0417(10) -0.0015(8) 0.0232(8) -0.0093(8)
Cl5 0.0410(9) 0.0513(11) 0.0455(10) -0.0041(8) 0.0249(8) 0.0039(8)
Cl3 0.0542(11) 0.0648(13) 0.0334(9) -0.0074(9) 0.0195(8) 0.0021(9)
Cl2 0.0459(10) 0.0599(12) 0.0454(10) 0.0037(9) 0.0282(8) -0.0039(9)
Cl6 0.0591(11) 0.0574(12) 0.0340(9) -0.0006(8) 0.0218(8) -0.0107(9)
Cl1 0.0635(12) 0.0707(14) 0.0337(9) -0.0040(9) 0.0233(9) 0.0115(10)
Cl7 0.144(2) 0.093(2) 0.0634(14) 0.0169(14) 0.0360(15) 0.0054(17)
Cl8 0.141(2) 0.098(2) 0.0817(17) -0.0057(15) 0.0223(17) 0.0144(18)
Cl9 0.130(2) 0.164(3) 0.0851(18) 0.0113(19) 0.0037(17) -0.078(2)
O6 0.029(2) 0.039(3) 0.045(3) 0.004(2) 0.011(2) 0.003(2)
O1 0.024(2) 0.038(3) 0.045(3) -0.006(2) 0.007(2) -0.003(2)
O3 0.024(2) 0.043(3) 0.040(3) -0.006(2) 0.004(2) -0.002(2)
O2 0.028(2) 0.045(3) 0.043(3) -0.006(2) 0.017(2) 0.0020(19)
O4 0.033(3) 0.042(3) 0.045(3) -0.003(2) 0.020(2) 0.001(2)
O5 0.035(2) 0.046(3) 0.049(3) 0.009(2) 0.023(2) 0.006(2)
F5 0.034(2) 0.104(4) 0.103(4) -0.055(3) -0.002(2) -0.004(2)
N5 0.021(3) 0.037(3) 0.031(3) 0.001(2) 0.007(2) -0.007(2)
N4 0.022(3) 0.037(3) 0.029(3) 0.002(2) 0.005(2) -0.001(2)
N1 0.022(3) 0.042(3) 0.033(3) 0.007(2) 0.012(2) -0.003(2)
N7 0.024(3) 0.034(3) 0.029(3) -0.005(2) 0.007(2) 0.001(2)
N8 0.020(3) 0.036(3) 0.037(3) 0.006(2) 0.012(2) 0.007(2)
N9 0.024(3) 0.038(3) 0.033(3) -0.005(2) 0.012(2) -0.001(2)
N3 0.025(3) 0.046(3) 0.025(3) 0.009(3) 0.007(2) 0.003(2)
N6 0.029(3) 0.039(3) 0.034(3) -0.012(3) 0.012(2) -0.006(2)
N2 0.023(3) 0.034(3) 0.035(3) -0.006(2) 0.010(2) -0.002(2)
F1 0.037(2) 0.143(5) 0.114(4) 0.082(4) -0.014(3) -0.007(3)
F7 0.039(3) 0.148(5) 0.125(4) 0.081(4) 0.000(3) 0.010(3)
F3 0.112(4) 0.058(4) 0.136(5) -0.004(3) -0.059(4) 0.031(3)
F2 0.094(4) 0.160(5) 0.040(3) 0.022(3) -0.011(3) 0.039(4)
C54 0.030(3) 0.028(4) 0.017(3) 0.003(3) 0.005(3) 0.001(3)
C47 0.021(3) 0.030(4) 0.027(3) -0.005(3) 0.005(3) 0.003(3)
C46 0.026(3) 0.029(4) 0.028(3) -0.002(3) 0.003(3) -0.003(3)
C34 0.026(3) 0.026(3) 0.026(3) 0.002(3) 0.007(3) -0.001(3)
C29 0.023(3) 0.029(4) 0.030(3) 0.003(3) 0.002(3) 0.002(3)
F9 0.086(4) 0.197(7) 0.067(3) 0.058(4) -0.001(3) 0.037(4)
F4 0.070(3) 0.237(8) 0.073(4) -0.097(4) 0.019(3) -0.054(4)
C19 0.023(3) 0.026(4) 0.044(4) 0.004(3) 0.012(3) 0.004(3)
C39 0.025(3) 0.033(4) 0.034(4) 0.005(3) 0.011(3) 0.002(3)
C8 0.029(3) 0.026(4) 0.030(3) 0.005(3) 0.010(3) 0.006(3)
C45 0.024(3) 0.032(4) 0.032(3) -0.005(3) 0.010(3) -0.004(3)
C5 0.025(3) 0.034(4) 0.024(3) -0.001(3) 0.002(3) 0.000(3)
C6 0.028(3) 0.041(4) 0.025(3) 0.007(3) 0.008(3) -0.001(3)
C14 0.023(3) 0.034(4) 0.028(3) 0.006(3) 0.001(3) -0.002(3)
C28 0.024(3) 0.030(4) 0.023(3) -0.001(3) 0.007(3) -0.003(3)
C44 0.028(3) 0.029(4) 0.031(3) 0.001(3) 0.001(3) -0.002(3)
C52 0.028(3) 0.027(4) 0.035(4) -0.001(3) 0.007(3) -0.007(3)
C36 0.023(3) 0.033(4) 0.030(3) -0.003(3) 0.003(3) -0.001(3)
C48 0.020(3) 0.033(4) 0.031(3) -0.001(3) 0.009(3) 0.004(3)
C35 0.022(3) 0.043(4) 0.024(3) -0.001(3) 0.002(3) 0.002(3)
C7 0.021(3) 0.040(4) 0.033(3) -0.001(3) 0.001(3) -0.001(3)
C13 0.033(3) 0.034(4) 0.024(3) 0.005(3) 0.008(3) 0.005(3)
C24 0.023(3) 0.046(4) 0.026(3) 0.004(3) 0.007(3) -0.003(3)
C18 0.019(3) 0.046(4) 0.031(3) 0.003(3) 0.006(3) -0.002(3)
C56 0.040(4) 0.040(4) 0.027(3) -0.007(3) 0.011(3) 0.009(3)
C49 0.028(3) 0.037(4) 0.031(3) 0.004(3) 0.004(3) 0.006(3)
C50 0.028(3) 0.036(4) 0.030(3) 0.000(3) 0.007(3) 0.009(3)
C2 0.024(3) 0.046(4) 0.030(3) 0.007(3) -0.002(3) 0.000(3)
C26 0.025(3) 0.041(4) 0.034(4) 0.006(3) 0.005(3) -0.008(3)
C33 0.027(3) 0.039(4) 0.028(3) 0.006(3) 0.011(3) 0.008(3)
C38 0.031(3) 0.048(4) 0.037(4) -0.010(3) 0.008(3) -0.016(3)
C15 0.021(3) 0.037(4) 0.029(3) 0.003(3) 0.007(3) 0.001(3)
C55 0.030(3) 0.032(4) 0.029(3) -0.002(3) 0.002(3) 0.007(3)
C9 0.029(3) 0.032(4) 0.036(4) -0.002(3) 0.004(3) 0.002(3)
C25 0.026(3) 0.036(4) 0.027(3) -0.004(3) 0.003(3) -0.002(3)
C57 0.032(3) 0.043(4) 0.027(3) -0.003(3) 0.002(3) 0.003(3)
C17 0.029(3) 0.041(4) 0.034(4) -0.006(3) 0.009(3) -0.006(3)
C30 0.027(3) 0.035(4) 0.034(4) -0.001(3) 0.005(3) 0.004(3)
C60 0.029(3) 0.046(4) 0.033(4) -0.009(3) 0.002(3) 0.001(3)
C42 0.038(4) 0.036(4) 0.027(3) -0.002(3) 0.007(3) -0.009(3)
C59 0.025(3) 0.049(4) 0.035(4) -0.003(3) 0.005(3) 0.006(3)
C4 0.022(3) 0.039(4) 0.039(4) 0.002(3) 0.009(3) -0.010(3)
C41 0.026(3) 0.044(4) 0.026(3) -0.006(3) 0.009(3) -0.005(3)
C43 0.039(4) 0.033(4) 0.027(3) -0.001(3) 0.006(3) -0.003(3)
C32 0.041(4) 0.034(4) 0.022(3) -0.005(3) 0.006(3) 0.008(3)
C53 0.027(3) 0.041(4) 0.041(4) 0.002(3) 0.012(3) -0.001(3)
C51 0.026(3) 0.044(4) 0.032(3) 0.008(3) 0.009(3) 0.006(3)
C22 0.027(3) 0.042(4) 0.030(3) 0.005(3) 0.001(3) -0.001(3)
C31 0.038(4) 0.034(4) 0.027(3) 0.002(3) 0.002(3) 0.008(3)
C3 0.033(4) 0.045(4) 0.033(4) 0.007(3) 0.001(3) -0.006(3)
C11 0.045(4) 0.044(4) 0.025(3) 0.007(3) 0.011(3) 0.010(3)
C16 0.027(3) 0.033(4) 0.028(3) -0.002(3) 0.007(3) 0.006(3)
C37 0.027(3) 0.043(4) 0.031(3) -0.010(3) 0.009(3) -0.014(3)
C27 0.034(4) 0.041(4) 0.035(4) 0.010(3) 0.001(3) -0.008(3)
C40 0.026(3) 0.049(4) 0.036(4) -0.003(3) 0.017(3) -0.002(3)
C12 0.031(3) 0.039(4) 0.035(4) 0.012(3) 0.012(3) 0.005(3)
C20 0.024(3) 0.044(4) 0.033(4) -0.005(3) 0.005(3) 0.006(3)
C10 0.042(4) 0.041(4) 0.032(4) 0.000(3) 0.007(3) 0.007(3)
F6 0.112(5) 0.065(4) 0.233(8) 0.018(5) -0.101(5) -0.032(3)
C23 0.028(3) 0.051(5) 0.033(4) -0.001(3) 0.008(3) 0.002(3)
F8 0.137(5) 0.063(4) 0.263(9) -0.008(5) -0.129(6) 0.028(4)
C58 0.029(4) 0.056(5) 0.057(5) -0.017(4) -0.005(3) 0.007(4)
C1 0.035(4) 0.059(6) 0.054(5) 0.008(4) 0.000(4) 0.000(4)
C21 0.045(5) 0.068(6) 0.046(5) 0.018(4) -0.013(4) -0.017(4)
C02O 0.085(6) 0.084(7) 0.050(5) 0.008(5) 0.008(4) -0.011(5)

loop_
_atom_type_symbol
_atom_type_description
_atom_type_scat_dispersion_real
_atom_type_scat_dispersion_imag
_atom_type_scat_source
C C 0.0033 0.0016 'International Tables Vol C Tables 4.2.6.8 and 6.1.1.4'
H H 0.0000 0.0000 'International Tables Vol C Tables 4.2.6.8 and 6.1.1.4'
Cl Cl 0.1484 0.1585 'International Tables Vol C Tables 4.2.6.8 and 6.1.1.4'
F F 0.0171 0.0103 'International Tables Vol C Tables 4.2.6.8 and 6.1.1.4'
N N 0.0061 0.0033 'International Tables Vol C Tables 4.2.6.8 and 6.1.1.4'
O O 0.0106 0.0060 'International Tables Vol C Tables 4.2.6.8 and 6.1.1.4'

loop_
_geom_angle_atom_site_label_1
_geom_angle_atom_site_label_2
_geom_angle_atom_site_label_3
_geom_angle
_geom_angle_site_symmetry_1
_geom_angle_site_symmetry_3
_geom_angle_publ_flag
C20 O2 H2 109.5 . . ?
C40 O4 H4 107(4) . . ?
C53 O5 H5A 109.5 . . ?
C28 N5 H5 116.7 . . ?
C25 N5 H5 116.7 . . ?
C25 N5 C28 126.5(4) . . ?
C35 N4 C34 105.5(4) . . ?
C5 N1 H1 116.8 . . ?
C5 N1 C15 126.4(4) . . ?
C15 N1 H1 116.8 . . ?
C54 N7 H7 117.2 . . ?
C54 N7 C48 125.6(4) . . ?
C48 N7 H7 117.2 . . ?
C52 N8 C49 120.2(5) . . ?
C52 N8 C51 123.7(5) . . ?
C49 N8 C51 115.6(4) . . ?
C47 N9 C46 105.8(5) . . ?
C14 N3 C13 105.4(5) . . ?
C39 N6 C36 118.7(5) . . ?
C39 N6 C38 124.8(5) . . ?
C38 N6 C36 114.8(4) . . ?
C19 N2 C17 125.4(5) . . ?
C19 N2 C16 119.7(5) . . ?
C16 N2 C17 114.6(4) . . ?
N7 C54 C55 118.7(5) . . ?
N7 C54 C60 124.3(5) . . ?
C55 C54 C60 117.0(5) . . ?
N9 C47 C48 115.0(5) . . ?
N9 C47 C50 125.7(5) . . ?
C50 C47 C48 118.5(4) . . ?
C45 C46 N9 112.1(5) . . ?
C41 C46 N9 126.4(5) . . ?
C41 C46 C45 121.4(6) . . ?
C29 C34 N4 112.7(4) . . ?
C33 C34 N4 127.1(5) . . ?
C33 C34 C29 120.1(5) . . ?
C34 C29 C28 105.9(5) . . ?
C30 C29 C34 121.3(5) . . ?
C30 C29 C28 132.8(5) . . ?
O1 C19 N2 122.4(5) . . ?
O1 C19 C20 120.9(5) . . ?
N2 C19 C20 116.7(5) . . ?
O3 C39 N6 122.1(5) . . ?
O3 C39 C40 122.2(5) . . ?
N6 C39 C40 115.6(5) . . ?
C13 C8 C15 106.2(5) . . ?
C9 C8 C13 121.9(5) . . ?
C9 C8 C15 131.9(5) . . ?
C46 C45 C48 106.7(5) . . ?
C44 C45 C46 120.9(5) . . ?
C44 C45 C48 132.4(5) . . ?
N1 C5 C6 124.2(5) . . ?
N1 C5 C4 117.7(5) . . ?
C4 C5 C6 118.2(5) . . ?
C5 C6 H6 119.7 . . ?
C7 C6 C5 120.6(5) . . ?
C7 C6 H6 119.7 . . ?
N3 C14 C18 126.2(5) . . ?
N3 C14 C15 115.7(5) . . ?
C18 C14 C15 117.4(5) . . ?
N5 C28 C29 117.1(5) . . ?
N5 C28 C36 108.2(4) . . ?
N5 C28 C35 115.3(5) . . ?
C29 C28 C36 110.5(5) . . ?
C35 C28 C29 100.1(4) . . ?
C35 C28 C36 104.9(5) . . ?
C45 C44 H44 120.7 . . ?
C45 C44 C43 118.5(5) . . ?
C43 C44 H44 120.7 . . ?
O6 C52 N8 121.2(5) . . ?
O6 C52 C53 121.2(5) . . ?
N8 C52 C53 117.6(5) . . ?
N6 C36 C28 109.7(5) . . ?
N6 C36 H36A 109.7 . . ?
N6 C36 H36B 109.7 . . ?
C28 C36 H36A 109.7 . . ?
C28 C36 H36B 109.7 . . ?
H36A C36 H36B 108.2 . . ?
N7 C48 C47 114.5(5) . . ?
N7 C48 C45 117.6(5) . . ?
N7 C48 C49 108.9(4) . . ?
C47 C48 C49 104.1(5) . . ?
C45 C48 C47 100.2(4) . . ?
C45 C48 C49 110.7(5) . . ?
N4 C35 C28 115.6(5) . . ?
N4 C35 C37 125.9(5) . . ?
C37 C35 C28 117.9(4) . . ?
C6 C7 H7A 120.0 . . ?
C6 C7 C2 119.9(5) . . ?
C2 C7 H7A 120.0 . . ?
C8 C13 N3 112.9(5) . . ?
C12 C13 N3 126.9(5) . . ?
C12 C13 C8 120.3(6) . . ?
C25 C24 H24 119.7 . . ?
C23 C24 H24 119.7 . . ?
C23 C24 C25 120.5(6) . . ?
C14 C18 H18A 110.3 . . ?
C14 C18 H18B 110.3 . . ?
C14 C18 C17 107.3(5) . . ?
H18A C18 H18B 108.5 . . ?
C17 C18 H18A 110.3 . . ?
C17 C18 H18B 110.3 . . ?
C55 C56 H56 119.5 . . ?
C55 C56 C57 121.0(6) . . ?
C57 C56 H56 119.5 . . ?
N8 C49 C48 110.0(5) . . ?
N8 C49 H49A 109.7 . . ?
N8 C49 H49B 109.7 . . ?
C48 C49 H49A 109.7 . . ?
C48 C49 H49B 109.7 . . ?
H49A C49 H49B 108.2 . . ?
C47 C50 H50A 110.2 . . ?
C47 C50 H50B 110.2 . . ?
C47 C50 C51 107.7(5) . . ?
H50A C50 H50B 108.5 . . ?
C51 C50 H50A 110.2 . . ?
C51 C50 H50B 110.2 . . ?
C7 C2 C1 120.5(5) . . ?
C3 C2 C7 119.7(6) . . ?
C3 C2 C1 119.8(6) . . ?
C25 C26 H26 119.5 . . ?
C27 C26 H26 119.5 . . ?
C27 C26 C25 121.0(5) . . ?
C34 C33 Cl4 120.2(5) . . ?
C32 C33 Cl4 122.0(4) . . ?
C32 C33 C34 117.8(5) . . ?
N6 C38 H38A 109.2 . . ?
N6 C38 H38B 109.2 . . ?
N6 C38 C37 112.1(5) . . ?
H38A C38 H38B 107.9 . . ?
C37 C38 H38A 109.2 . . ?
C37 C38 H38B 109.2 . . ?
N1 C15 C8 117.1(5) . . ?
N1 C15 C14 114.7(5) . . ?
N1 C15 C16 108.6(4) . . ?
C8 C15 C14 99.7(4) . . ?
C8 C15 C16 111.3(5) . . ?
C14 C15 C16 104.6(5) . . ?
C54 C55 H55 119.0 . . ?
C56 C55 C54 122.1(5) . . ?
C56 C55 H55 119.0 . . ?
C8 C9 H9 120.9 . . ?
C8 C9 C10 118.2(5) . . ?
C10 C9 H9 120.9 . . ?
N5 C25 C24 124.0(5) . . ?
N5 C25 C26 117.9(5) . . ?
C24 C25 C26 118.1(5) . . ?
C56 C57 C58 120.6(6) . . ?
C59 C57 C56 117.5(6) . . ?
C59 C57 C58 121.9(5) . . ?
N2 C17 C18 112.6(5) . . ?
N2 C17 H17A 109.1 . . ?
N2 C17 H17B 109.1 . . ?
C18 C17 H17A 109.1 . . ?
C18 C17 H17B 109.1 . . ?
H17A C17 H17B 107.8 . . ?
C29 C30 H30 120.6 . . ?
C29 C30 C31 118.9(5) . . ?
C31 C30 H30 120.6 . . ?
C54 C60 H60 119.8 . . ?
C59 C60 C54 120.4(6) . . ?
C59 C60 H60 119.8 . . ?
C41 C42 Cl6 119.6(4) . . ?
C43 C42 Cl6 118.5(5) . . ?
C43 C42 C41 121.9(5) . . ?
C57 C59 H59 119.0 . . ?
C60 C59 C57 122.0(6) . . ?
C60 C59 H59 119.0 . . ?
C5 C4 H4A 119.9 . . ?
C3 C4 C5 120.2(5) . . ?
C3 C4 H4A 119.9 . . ?
C46 C41 Cl5 120.7(5) . . ?
C46 C41 C42 117.0(5) . . ?
C42 C41 Cl5 122.2(4) . . ?
C44 C43 H43 120.0 . . ?
C42 C43 C44 120.0(6) . . ?
C42 C43 H43 120.0 . . ?
C33 C32 Cl3 119.5(4) . . ?
C33 C32 C31 122.0(5) . . ?
C31 C32 Cl3 118.5(5) . . ?
O5 C53 C52 111.3(5) . . ?
O5 C53 H53A 109.4 . . ?
O5 C53 H53B 109.4 . . ?
C52 C53 H53A 109.4 . . ?
C52 C53 H53B 109.4 . . ?
H53A C53 H53B 108.0 . . ?
N8 C51 C50 111.5(5) . . ?
N8 C51 H51A 109.3 . . ?
N8 C51 H51B 109.3 . . ?
C50 C51 H51A 109.3 . . ?
C50 C51 H51B 109.3 . . ?
H51A C51 H51B 108.0 . . ?
C27 C22 C21 120.0(6) . . ?
C23 C22 C27 119.4(6) . . ?
C23 C22 C21 120.6(5) . . ?
C30 C31 C32 119.7(6) . . ?
C30 C31 H31 120.1 . . ?
C32 C31 H31 120.1 . . ?
C2 C3 H3 119.4 . . ?
C4 C3 C2 121.2(6) . . ?
C4 C3 H3 119.4 . . ?
C12 C11 Cl1 119.2(5) . . ?
C12 C11 C10 122.5(5) . . ?
C10 C11 Cl1 118.3(5) . . ?
N2 C16 C15 110.0(5) . . ?
N2 C16 H16A 109.7 . . ?
N2 C16 H16B 109.7 . . ?
C15 C16 H16A 109.7 . . ?
C15 C16 H16B 109.7 . . ?
H16A C16 H16B 108.2 . . ?
C35 C37 C38 107.5(5) . . ?
C35 C37 H37A 110.2 . . ?
C35 C37 H37B 110.2 . . ?
C38 C37 H37A 110.2 . . ?
C38 C37 H37B 110.2 . . ?
H37A C37 H37B 108.5 . . ?
C26 C27 C22 119.9(6) . . ?
C26 C27 H27 120.0 . . ?
C22 C27 H27 120.0 . . ?
O4 C40 C39 109.6(5) . . ?
O4 C40 H40A 109.7 . . ?
O4 C40 H40B 109.7 . . ?
C39 C40 H40A 109.7 . . ?
C39 C40 H40B 109.7 . . ?
H40A C40 H40B 108.2 . . ?
C13 C12 Cl2 120.2(5) . . ?
C11 C12 Cl2 122.5(4) . . ?
C11 C12 C13 117.3(5) . . ?
O2 C20 C19 110.4(5) . . ?
O2 C20 H20A 109.6 . . ?
O2 C20 H20B 109.6 . . ?
C19 C20 H20A 109.6 . . ?
C19 C20 H20B 109.6 . . ?
H20A C20 H20B 108.1 . . ?
C9 C10 H10 120.1 . . ?
C11 C10 C9 119.8(6) . . ?
C11 C10 H10 120.1 . . ?
C24 C23 H23 119.5 . . ?
C22 C23 C24 121.0(5) . . ?
C22 C23 H23 119.5 . . ?
F5 C58 C57 114.5(6) . . ?
F4 C58 F5 105.5(6) . . ?
F4 C58 C57 115.2(6) . . ?
F4 C58 F6 104.1(7) . . ?
F6 C58 F5 101.6(6) . . ?
F6 C58 C57 114.5(6) . . ?
F1 C1 F2 103.9(6) . . ?
F1 C1 C2 114.6(6) . . ?
F3 C1 F1 106.3(6) . . ?
F3 C1 F2 102.4(6) . . ?
F3 C1 C2 115.1(6) . . ?
F2 C1 C2 113.2(6) . . ?
F7 C21 F9 104.4(6) . . ?
F7 C21 C22 115.5(6) . . ?
F7 C21 F8 106.3(7) . . ?
F9 C21 C22 114.4(7) . . ?
F9 C21 F8 101.3(7) . . ?
F8 C21 C22 113.5(6) . . ?
Cl7 C02O Cl8 110.6(4) . . ?
Cl7 C02O H02O 108.3 . . ?
Cl8 C02O H02O 108.3 . . ?
Cl9 C02O Cl7 110.0(5) . . ?
Cl9 C02O Cl8 111.4(5) . . ?
Cl9 C02O H02O 108.3 . . ?

loop_
_geom_bond_atom_site_label_1
_geom_bond_atom_site_label_2
_geom_bond_distance
_geom_bond_site_symmetry_2
_geom_bond_publ_flag
Cl4 C33 1.724(6) . ?
Cl5 C41 1.718(6) . ?
Cl3 C32 1.732(5) . ?
Cl2 C12 1.721(6) . ?
Cl6 C42 1.735(5) . ?
Cl1 C11 1.743(6) . ?
Cl7 C02O 1.749(9) . ?
Cl8 C02O 1.755(8) . ?
Cl9 C02O 1.739(8) . ?
O6 C52 1.223(7) . ?
O1 C19 1.212(7) . ?
O3 C39 1.218(7) . ?
O2 H2 0.8400 . ?
O2 C20 1.405(6) . ?
O4 C40 1.410(6) . ?
O4 H4 0.82(2) . ?
O5 H5A 0.8400 . ?
O5 C53 1.416(6) . ?
F5 C58 1.329(7) . ?
N5 H5 0.8800 . ?
N5 C28 1.450(7) . ?
N5 C25 1.381(7) . ?
N4 C34 1.419(7) . ?
N4 C35 1.297(6) . ?
N1 H1 0.8800 . ?
N1 C5 1.375(7) . ?
N1 C15 1.449(7) . ?
N7 H7 0.8800 . ?
N7 C54 1.373(7) . ?
N7 C48 1.444(7) . ?
N8 C52 1.366(6) . ?
N8 C49 1.452(7) . ?
N8 C51 1.456(7) . ?
N9 C47 1.301(6) . ?
N9 C46 1.436(7) . ?
N3 C14 1.297(6) . ?
N3 C13 1.424(7) . ?
N6 C39 1.374(6) . ?
N6 C36 1.464(7) . ?
N6 C38 1.461(7) . ?
N2 C19 1.353(6) . ?
N2 C17 1.459(7) . ?
N2 C16 1.457(7) . ?
F1 C1 1.323(7) . ?
F7 C21 1.298(7) . ?
F3 C1 1.307(8) . ?
F2 C1 1.347(8) . ?
C54 C55 1.395(7) . ?
C54 C60 1.404(7) . ?
C47 C48 1.515(7) . ?
C47 C50 1.468(7) . ?
C46 C45 1.400(7) . ?
C46 C41 1.384(7) . ?
C34 C29 1.404(7) . ?
C34 C33 1.400(7) . ?
C29 C28 1.511(7) . ?
C29 C30 1.376(8) . ?
F9 C21 1.319(8) . ?
F4 C58 1.297(8) . ?
C19 C20 1.535(8) . ?
C39 C40 1.536(8) . ?
C8 C13 1.403(8) . ?
C8 C15 1.514(7) . ?
C8 C9 1.373(8) . ?
C45 C44 1.373(8) . ?
C45 C48 1.510(7) . ?
C5 C6 1.404(7) . ?
C5 C4 1.398(8) . ?
C6 H6 0.9500 . ?
C6 C7 1.380(8) . ?
C14 C18 1.476(8) . ?
C14 C15 1.515(8) . ?
C28 C36 1.548(7) . ?
C28 C35 1.503(8) . ?
C44 H44 0.9500 . ?
C44 C43 1.396(7) . ?
C52 C53 1.516(8) . ?
C36 H36A 0.9900 . ?
C36 H36B 0.9900 . ?
C48 C49 1.546(8) . ?
C35 C37 1.474(7) . ?
C7 H7A 0.9500 . ?
C7 C2 1.381(8) . ?
C13 C12 1.390(7) . ?
C24 H24 0.9500 . ?
C24 C25 1.394(7) . ?
C24 C23 1.379(8) . ?
C18 H18A 0.9900 . ?
C18 H18B 0.9900 . ?
C18 C17 1.537(7) . ?
C56 H56 0.9500 . ?
C56 C55 1.366(8) . ?
C56 C57 1.394(8) . ?
C49 H49A 0.9900 . ?
C49 H49B 0.9900 . ?
C50 H50A 0.9900 . ?
C50 H50B 0.9900 . ?
C50 C51 1.538(8) . ?
C2 C3 1.375(8) . ?
C2 C1 1.475(9) . ?
C26 H26 0.9500 . ?
C26 C25 1.399(8) . ?
C26 C27 1.375(8) . ?
C33 C32 1.385(8) . ?
C38 H38A 0.9900 . ?
C38 H38B 0.9900 . ?
C38 C37 1.534(8) . ?
C15 C16 1.545(7) . ?
C55 H55 0.9500 . ?
C9 H9 0.9500 . ?
C9 C10 1.394(7) . ?
C57 C59 1.384(8) . ?
C57 C58 1.461(9) . ?
C17 H17A 0.9900 . ?
C17 H17B 0.9900 . ?
C30 H30 0.9500 . ?
C30 C31 1.395(7) . ?
C60 H60 0.9500 . ?
C60 C59 1.381(8) . ?
C42 C41 1.396(8) . ?
C42 C43 1.391(8) . ?
C59 H59 0.9500 . ?
C4 H4A 0.9500 . ?
C4 C3 1.367(8) . ?
C43 H43 0.9500 . ?
C32 C31 1.397(8) . ?
C53 H53A 0.9900 . ?
C53 H53B 0.9900 . ?
C51 H51A 0.9900 . ?
C51 H51B 0.9900 . ?
C22 C27 1.397(8) . ?
C22 C23 1.366(8) . ?
C22 C21 1.469(9) . ?
C31 H31 0.9500 . ?
C3 H3 0.9500 . ?
C11 C12 1.389(9) . ?
C11 C10 1.391(8) . ?
C16 H16A 0.9900 . ?
C16 H16B 0.9900 . ?
C37 H37A 0.9900 . ?
C37 H37B 0.9900 . ?
C27 H27 0.9500 . ?
C40 H40A 0.9900 . ?
C40 H40B 0.9900 . ?
C20 H20A 0.9900 . ?
C20 H20B 0.9900 . ?
C10 H10 0.9500 . ?
F6 C58 1.327(9) . ?
C23 H23 0.9500 . ?
F8 C21 1.321(9) . ?
C02O H02O 1.0000 . ?

loop_
_geom_hbond_atom_site_label_D
_geom_hbond_atom_site_label_H
_geom_hbond_atom_site_label_A
_geom_hbond_distance_DH
_geom_hbond_distance_HA
_geom_hbond_distance_DA
_geom_hbond_angle_DHA
_geom_hbond_site_symmetry_A
_geom_hbond_publ_flag
O2 H2 N4 0.84 2.06 2.844(6) 154.0 2_745 yes
N5 H5 O3 0.88 2.00 2.873(6) 169.6 3_656 yes

loop_
_platon_squeeze_void_nr
_platon_squeeze_void_average_x
_platon_squeeze_void_average_y
_platon_squeeze_void_average_z
_platon_squeeze_void_volume
_platon_squeeze_void_count_electrons
_platon_squeeze_void_content
1 0.000 0.000 0.000 189 62 ' '
2 0.000 0.500 0.500 189 62 ' '
3 0.329 0.235 0.317 13 1 ' '
4 0.329 0.265 0.817 13 1 ' '
5 0.671 0.735 0.183 14 1 ' '
6 0.671 0.765 0.683 13 1 ' '
